data_4346167
loop_
_publ_author_name
'Fujinami, Takeshi'
'Nishi, Koshiro'
'Hamada, Daisuke'
'Murakami, Keishiro'
'Matsumoto, Naohide'
'Iijima, Seiichiro'
'Kojima, Masaaki'
'Sunatsuki, Yukinari'

_publ_section_title
;
 Scan Rate Dependent Spin Crossover Iron(II) Complex with Two Different
 Relaxations and Thermal Hysteresis fac-[Fe(II)(HL(n-Pr))3]Cl&#x00B7;PF6
 (HL(n-Pr) = 2-Methylimidazol-4-yl-methylideneamino-n-propyl).
;
_journal_issue 15
_journal_name_full 'Inorganic chemistry'
_journal_page_first 7291
_journal_page_last 7300
_journal_paper_doi 10.1021/acs.inorgchem.5b00701
_journal_volume 54
_journal_year 2015
_chemical_formula_moiety 'C24 H39 Cl F6 Fe N9 P'
_chemical_formula_sum 'C24 H39 Cl F6 Fe N9 P'
_chemical_formula_weight 689.90
_space_group_IT_number 2
_space_group_name_Hall '-P 1'
_space_group_name_H-M_alt 'P -1'
_symmetry_cell_setting triclinic
_symmetry_Int_Tables_number 2
_symmetry_space_group_name_Hall '-P 1'
_symmetry_space_group_name_H-M 'P -1'
_atom_sites_solution_hydrogens geom
_atom_sites_solution_primary direct
_atom_sites_solution_secondary difmap
_cell_angle_alpha 84.742(4)
_cell_angle_beta 68.997(3)
_cell_angle_gamma 76.904(3)
_cell_formula_units_Z 2
_cell_length_a 10.3701(12)
_cell_length_b 12.8069(16)
_cell_length_c 12.8779(15)
_cell_measurement_reflns_used 9167
_cell_measurement_temperature 95
_cell_measurement_theta_max 27.49
_cell_measurement_theta_min 3.02
_cell_volume 1555.0(3)
_computing_cell_refinement 'RAPID AUTO'
_computing_data_collection 'RAPID AUTO (Rigaku, ????)'
_computing_data_reduction 'RAPID AUTO'
_computing_molecular_graphics 'CrystalStructure 4.0'
_computing_publication_material 'CrystalStructure 4.0 (Rigaku, 2010)'
_computing_structure_refinement 'CRYSTALS (Carruthers, et al., 1999)'
_computing_structure_solution 'SIR2004 (Burla, et al., 2005)'
_diffrn_ambient_temperature 95
_diffrn_detector_area_resol_mean 10.000
_diffrn_measured_fraction_theta_full 0.972
_diffrn_measured_fraction_theta_max 0.972
_diffrn_measurement_device_type 'Rigaku R-AXIS RAPID'
_diffrn_measurement_method \w
_diffrn_radiation_type 'Mo K\a'
_diffrn_radiation_wavelength 0.71075
_diffrn_reflns_av_R_equivalents 0.0649
_diffrn_reflns_limit_h_max 11
_diffrn_reflns_limit_h_min -13
_diffrn_reflns_limit_k_max 16
_diffrn_reflns_limit_k_min -16
_diffrn_reflns_limit_l_max 16
_diffrn_reflns_limit_l_min -16
_diffrn_reflns_number 14658
_diffrn_reflns_theta_full 27.48
_diffrn_reflns_theta_max 27.48
_diffrn_standards_number 0
_exptl_absorpt_coefficient_mu 0.689
_exptl_absorpt_correction_T_max 0.797
_exptl_absorpt_correction_T_min 0.282
_exptl_absorpt_correction_type multi-scan
_exptl_absorpt_process_details 'ABSCOR (Rigaku, 1995)'
_exptl_crystal_colour yellow
_exptl_crystal_density_diffrn 1.473
_exptl_crystal_density_method 'not measured'
_exptl_crystal_description block
_exptl_crystal_F_000 716.00
_exptl_crystal_size_max 0.265
_exptl_crystal_size_mid 0.230
_exptl_crystal_size_min 0.152
_refine_diff_density_max 3.490
_refine_diff_density_min -1.450
_refine_ls_extinction_method none
_refine_ls_goodness_of_fit_ref 1.002
_refine_ls_hydrogen_treatment constr
_refine_ls_number_parameters 418
_refine_ls_number_reflns 5089
_refine_ls_R_factor_gt 0.1013
_refine_ls_shift/su_max 0.000
_refine_ls_structure_factor_coef Fsqd
_refine_ls_weighting_details 'w = 1/[0.0165Fo^2^ + 1.0000\s(Fo^2^)]/(4Fo^2^)'
_refine_ls_weighting_scheme calc
_refine_ls_wR_factor_ref 0.2909
_reflns_number_gt 5089
_reflns_number_total 6940
_reflns_threshold_expression F^2^>2.0\s(F^2^)
_cod_data_source_file ic5b00701_si_001.cif
_cod_data_source_block FeHL2Me-PrClPF6-95K
_cod_original_cell_volume 1555.0(4)
_cod_database_code 4346167

loop_
_symmetry_equiv_pos_site_id
_symmetry_equiv_pos_as_xyz
1 +X,+Y,+Z
2 -X,-Y,-Z

loop_
_atom_site_label
_atom_site_type_symbol
_atom_site_fract_x
_atom_site_fract_y
_atom_site_fract_z
_atom_site_U_iso_or_equiv
_atom_site_adp_type
_atom_site_occupancy
_atom_site_symmetry_multiplicity
_atom_site_calc_flag
_atom_site_refinement_flags
Fe1 Fe 0.42521(9) 0.22753(6) 0.24969(6) 0.0240(3) Uani 1.0 2 d .
Cl1 Cl 0.16019(15) 0.37377(11) 0.81604(11) 0.0282(4) Uani 1.0 2 d .
P1 P 0.24972(18) 0.76603(13) 0.39356(13) 0.0325(5) Uani 1.0 2 d .
F1 F 0.1417(5) 0.7600(4) 0.5182(4) 0.0457(12) Uani 1.0 2 d .
F2 F 0.3562(5) 0.7737(3) 0.2685(4) 0.0427(11) Uani 1.0 2 d .
F3 F 0.3259(5) 0.8413(4) 0.4333(4) 0.0482(13) Uani 1.0 2 d .
F4 F 0.1723(4) 0.6917(3) 0.3528(4) 0.0388(11) Uani 1.0 2 d .
F5 F 0.1422(5) 0.8708(3) 0.3708(4) 0.0409(11) Uani 1.0 2 d .
F6 F 0.3523(5) 0.6617(4) 0.4165(4) 0.0519(13) Uani 1.0 2 d .
N1 N 0.1211(6) 0.4573(4) 0.1650(4) 0.0308(13) Uani 1.0 2 d .
N2 N 0.2860(6) 0.3400(4) 0.2054(4) 0.0273(13) Uani 1.0 2 d .
N3 N 0.5089(6) 0.2115(4) 0.0861(4) 0.0263(12) Uani 1.0 2 d .
N4 N 0.2050(6) 0.2737(4) 0.5899(5) 0.0322(14) Uani 1.0 2 d .
N5 N 0.3203(5) 0.2475(4) 0.4104(4) 0.0253(12) Uani 1.0 2 d .
N6 N 0.3074(6) 0.1220(4) 0.2682(4) 0.0279(13) Uani 1.0 2 d .
N7 N 0.6797(6) 0.4405(4) 0.2480(5) 0.0321(14) Uani 1.0 2 d .
N8 N 0.5482(6) 0.3247(4) 0.2482(4) 0.0277(12) Uani 1.0 2 d .
N9 N 0.5683(6) 0.1201(4) 0.2977(4) 0.0291(13) Uani 1.0 2 d .
C1 C 0.0821(8) 0.4373(5) 0.3672(6) 0.0365(17) Uani 1.0 2 d .
C2 C 0.1653(7) 0.4097(5) 0.2473(5) 0.0288(15) Uani 1.0 2 d .
C3 C 0.2150(7) 0.4167(5) 0.0661(6) 0.0336(16) Uani 1.0 2 d .
C4 C 0.3157(7) 0.3454(5) 0.0915(5) 0.0276(15) Uani 1.0 2 d .
C5 C 0.4398(7) 0.2715(5) 0.0298(5) 0.0291(15) Uani 1.0 2 d .
C6 C 0.6449(7) 0.1409(5) 0.0195(5) 0.0330(16) Uani 1.0 2 d .
C7 C 0.7796(7) 0.1842(5) 0.0065(5) 0.0319(15) Uani 1.0 2 d .
C8 C 0.7868(8) 0.2898(5) -0.0551(6) 0.0391(18) Uani 1.0 2 d .
C9 C 0.3720(8) 0.3906(5) 0.5024(5) 0.0352(16) Uani 1.0 2 d .
C10 C 0.3043(6) 0.3049(5) 0.4971(5) 0.0267(14) Uani 1.0 2 d .
C11 C 0.1531(7) 0.1953(5) 0.5616(5) 0.0306(16) Uani 1.0 2 d .
C12 C 0.2252(7) 0.1788(5) 0.4507(5) 0.0272(14) Uani 1.0 2 d .
C13 C 0.2229(7) 0.1111(5) 0.3690(5) 0.0300(15) Uani 1.0 2 d .
C14 C 0.3015(7) 0.0561(5) 0.1826(5) 0.0303(15) Uani 1.0 2 d .
C15 C 0.1878(8) 0.1077(6) 0.1336(6) 0.0366(17) Uani 1.0 2 d .
C16 C 0.0313(8) 0.1092(7) 0.2147(7) 0.052(3) Uani 1.0 2 d .
C17 C 0.4749(8) 0.5140(5) 0.1835(6) 0.0379(17) Uani 1.0 2 d .
C18 C 0.5670(8) 0.4265(5) 0.2236(5) 0.0323(16) Uani 1.0 2 d .
C19 C 0.7391(7) 0.3468(5) 0.2867(6) 0.0315(16) Uani 1.0 2 d .
C20 C 0.6604(7) 0.2738(5) 0.2844(5) 0.0331(16) Uani 1.0 2 d .
C21 C 0.6623(7) 0.1625(5) 0.3157(5) 0.0305(16) Uani 1.0 2 d .
C22 C 0.5683(7) 0.0069(5) 0.3342(5) 0.0308(15) Uani 1.0 2 d .
C23 C 0.6330(7) -0.0735(5) 0.2394(5) 0.0319(16) Uani 1.0 2 d .
C24 C 0.7934(8) -0.0788(5) 0.1778(6) 0.0366(17) Uani 1.0 2 d .
H1 H 0.0391 0.5093 0.1746 0.0355 Uiso 1.0 2 calc R
H2 H 0.1764 0.3021 0.6605 0.0387 Uiso 1.0 2 calc R
H3 H 0.7092 0.5051 0.2397 0.0387 Uiso 1.0 2 calc R
H4 H 0.1388 0.4661 0.3974 0.0436 Uiso 1.0 2 calc R
H5 H -0.0022 0.4897 0.3722 0.0437 Uiso 1.0 2 calc R
H6 H 0.0572 0.3741 0.4086 0.0438 Uiso 1.0 2 calc R
H7 H 0.2103 0.4347 -0.0043 0.0400 Uiso 1.0 2 calc R
H8 H 0.4703 0.2688 -0.0474 0.0352 Uiso 1.0 2 calc R
H9 H 0.6480 0.0713 0.0566 0.0365 Uiso 1.0 2 calc R
H10 H 0.6402 0.1344 -0.0534 0.0366 Uiso 1.0 2 calc R
H11 H 0.8627 0.1314 -0.0326 0.0365 Uiso 1.0 2 calc R
H12 H 0.7787 0.1936 0.0807 0.0366 Uiso 1.0 2 calc R
H13 H 0.7809 0.2833 -0.1269 0.0457 Uiso 1.0 2 calc R
H14 H 0.7099 0.3445 -0.0138 0.0459 Uiso 1.0 2 calc R
H15 H 0.8747 0.3089 -0.0644 0.0458 Uiso 1.0 2 calc R
H16 H 0.3546 0.4479 0.4524 0.0408 Uiso 1.0 2 calc R
H17 H 0.3377 0.4175 0.5766 0.0408 Uiso 1.0 2 calc R
H18 H 0.4717 0.3616 0.4804 0.0409 Uiso 1.0 2 calc R
H19 H 0.0841 0.1603 0.6084 0.0381 Uiso 1.0 2 calc R
H20 H 0.1643 0.0619 0.3875 0.0369 Uiso 1.0 2 calc R
H21 H 0.3948 0.0429 0.1258 0.0360 Uiso 1.0 2 calc R
H22 H 0.2809 -0.0113 0.2184 0.0363 Uiso 1.0 2 calc R
H23 H 0.1980 0.1809 0.1125 0.0445 Uiso 1.0 2 calc R
H24 H 0.2013 0.0687 0.0682 0.0445 Uiso 1.0 2 calc R
H25 H 0.0150 0.1485 0.2797 0.0617 Uiso 1.0 2 calc R
H26 H -0.0342 0.1437 0.1788 0.0617 Uiso 1.0 2 calc R
H27 H 0.0182 0.0374 0.2358 0.0617 Uiso 1.0 2 calc R
H28 H 0.3807 0.5267 0.2369 0.0439 Uiso 1.0 2 calc R
H29 H 0.5118 0.5780 0.1735 0.0439 Uiso 1.0 2 calc R
H30 H 0.4734 0.4945 0.1138 0.0439 Uiso 1.0 2 calc R
H31 H 0.8182 0.3342 0.3079 0.0384 Uiso 1.0 2 calc R
H32 H 0.7275 0.1230 0.3462 0.0373 Uiso 1.0 2 calc R
H33 H 0.6199 -0.0089 0.3854 0.0361 Uiso 1.0 2 calc R
H34 H 0.4704 0.0029 0.3737 0.0360 Uiso 1.0 2 calc R
H35 H 0.6210 -0.1444 0.2692 0.0380 Uiso 1.0 2 calc R
H36 H 0.5850 -0.0533 0.1860 0.0378 Uiso 1.0 2 calc R
H37 H 0.8334 -0.1428 0.1343 0.0427 Uiso 1.0 2 calc R
H38 H 0.8062 -0.0173 0.1296 0.0427 Uiso 1.0 2 calc R
H39 H 0.8399 -0.0798 0.2304 0.0426 Uiso 1.0 2 calc R

loop_
_atom_site_aniso_label
_atom_site_aniso_U_11
_atom_site_aniso_U_22
_atom_site_aniso_U_33
_atom_site_aniso_U_12
_atom_site_aniso_U_13
_atom_site_aniso_U_23
Fe1 0.0273(5) 0.0201(5) 0.0237(5) -0.0065(4) -0.0062(4) -0.0021(3)
Cl1 0.0319(8) 0.0235(7) 0.0278(7) -0.0072(6) -0.0071(6) -0.0038(5)
P1 0.0366(9) 0.0279(8) 0.0329(9) -0.0076(7) -0.0108(8) -0.0026(7)
F1 0.051(3) 0.053(3) 0.031(2) -0.021(2) -0.0050(19) 0.0010(17)
F2 0.045(3) 0.040(3) 0.039(2) -0.0075(18) -0.0103(19) -0.0003(16)
F3 0.052(3) 0.048(3) 0.052(3) -0.019(2) -0.020(3) -0.0109(19)
F4 0.041(2) 0.0316(19) 0.046(3) -0.0143(17) -0.0126(19) -0.0031(16)
F5 0.040(2) 0.0282(19) 0.055(3) -0.0068(16) -0.018(2) 0.0010(16)
F6 0.063(3) 0.040(3) 0.054(3) 0.001(2) -0.028(3) 0.0027(19)
N1 0.037(3) 0.022(3) 0.030(3) -0.005(2) -0.007(3) -0.0020(19)
N2 0.030(3) 0.025(3) 0.026(3) -0.014(2) -0.003(3) -0.0005(19)
N3 0.029(3) 0.020(3) 0.027(3) -0.011(2) -0.003(3) -0.0008(18)
N4 0.037(3) 0.032(3) 0.028(3) -0.002(3) -0.012(3) -0.007(2)
N5 0.027(3) 0.022(3) 0.026(3) -0.007(2) -0.007(3) -0.0022(18)
N6 0.037(3) 0.021(3) 0.029(3) -0.007(2) -0.014(3) -0.0024(18)
N7 0.038(3) 0.024(3) 0.034(3) -0.008(3) -0.011(3) -0.006(2)
N8 0.036(3) 0.022(3) 0.021(3) -0.008(2) -0.004(3) -0.0035(18)
N9 0.034(3) 0.029(3) 0.023(3) -0.005(3) -0.009(3) -0.0020(19)
C1 0.048(4) 0.024(3) 0.037(4) -0.001(3) -0.018(4) -0.000(3)
C2 0.030(3) 0.023(3) 0.032(3) -0.006(3) -0.009(3) -0.001(3)
C3 0.035(4) 0.031(3) 0.034(4) -0.008(3) -0.009(3) -0.005(3)
C4 0.038(4) 0.021(3) 0.027(3) -0.007(3) -0.014(3) -0.002(2)
C5 0.034(3) 0.024(3) 0.030(3) -0.005(3) -0.012(3) -0.003(3)
C6 0.035(4) 0.030(3) 0.026(3) 0.004(3) -0.006(3) -0.007(3)
C7 0.030(3) 0.032(3) 0.030(3) -0.005(3) -0.006(3) -0.004(3)
C8 0.037(4) 0.034(4) 0.043(4) -0.013(3) -0.007(4) 0.001(3)
C9 0.043(4) 0.036(4) 0.023(3) -0.016(3) -0.001(3) -0.008(3)
C10 0.028(3) 0.026(3) 0.024(3) -0.010(3) -0.003(3) 0.001(2)
C11 0.034(4) 0.030(3) 0.031(3) -0.016(3) -0.011(3) 0.004(3)
C12 0.030(3) 0.024(3) 0.027(3) -0.009(3) -0.007(3) 0.001(2)
C13 0.037(4) 0.022(3) 0.034(3) -0.008(3) -0.014(3) 0.001(3)
C14 0.044(4) 0.021(3) 0.025(3) -0.004(3) -0.011(3) -0.006(3)
C15 0.046(4) 0.034(4) 0.031(4) -0.006(3) -0.014(3) -0.010(3)
C16 0.045(5) 0.068(6) 0.041(4) -0.008(4) -0.013(4) -0.011(4)
C17 0.054(4) 0.023(3) 0.033(4) -0.010(3) -0.008(3) -0.005(3)
C18 0.044(4) 0.028(3) 0.024(3) -0.009(3) -0.009(3) -0.006(3)
C19 0.035(4) 0.026(3) 0.035(4) -0.009(3) -0.013(3) -0.001(3)
C20 0.037(4) 0.031(3) 0.027(3) -0.006(3) -0.006(3) -0.005(3)
C21 0.042(4) 0.025(3) 0.026(3) -0.001(3) -0.018(3) -0.001(3)
C22 0.032(3) 0.028(3) 0.030(3) -0.008(3) -0.008(3) 0.005(3)
C23 0.039(4) 0.021(3) 0.035(4) -0.012(3) -0.008(3) -0.001(3)
C24 0.049(4) 0.026(3) 0.032(4) -0.006(3) -0.012(3) 0.002(3)

loop_
_atom_type_symbol
_atom_type_description
_atom_type_scat_dispersion_real
_atom_type_scat_dispersion_imag
_atom_type_scat_source
C C 0.0033 0.0016
;
International Tables for Crystallography
(1992, Vol. C, Tables 4.2.6.8 and 6.1.1.4)
;
H H 0.0000 0.0000
;
International Tables for Crystallography
(1992, Vol. C, Table 6.1.1.4)
;
N N 0.0061 0.0033
;
International Tables for Crystallography
(1992, Vol. C, Tables 4.2.6.8 and 6.1.1.4)
;
Fe Fe 0.3463 0.8444
;
International Tables for Crystallography
(1992, Vol. C, Tables 4.2.6.8 and 6.1.1.4)
;
Cl Cl 0.1484 0.1585
;
International Tables for Crystallography
(1992, Vol. C, Tables 4.2.6.8 and 6.1.1.4)
;
P P 0.1023 0.0942
;
International Tables for Crystallography
(1992, Vol. C, Tables 4.2.6.8 and 6.1.1.4)
;
F F 0.0171 0.0103
;
International Tables for Crystallography
(1992, Vol. C, Tables 4.2.6.8 and 6.1.1.4)
;

loop_
_geom_angle_atom_site_label_1
_geom_angle_atom_site_label_2
_geom_angle_atom_site_label_3
_geom_angle
_geom_angle_publ_flag
N2 Fe1 N3 80.5(2) yes
N2 Fe1 N5 93.9(2) yes
N2 Fe1 N6 90.7(3) yes
N2 Fe1 N8 95.1(3) yes
N2 Fe1 N9 177.0(3) yes
N3 Fe1 N5 173.3(3) yes
N3 Fe1 N6 93.6(3) yes
N3 Fe1 N8 91.9(3) yes
N3 Fe1 N9 100.8(2) yes
N5 Fe1 N6 82.7(3) yes
N5 Fe1 N8 92.3(3) yes
N5 Fe1 N9 84.93(19) yes
N6 Fe1 N8 172.6(3) yes
N6 Fe1 N9 91.9(3) yes
N8 Fe1 N9 82.2(3) yes
F1 P1 F2 179.1(3) yes
F1 P1 F3 90.2(3) yes
F1 P1 F4 90.0(3) yes
F1 P1 F5 89.4(3) yes
F1 P1 F6 90.0(3) yes
F2 P1 F3 89.7(3) yes
F2 P1 F4 90.0(3) yes
F2 P1 F5 89.8(2) yes
F2 P1 F6 90.9(3) yes
F3 P1 F4 179.2(3) yes
F3 P1 F5 89.8(3) yes
F3 P1 F6 91.4(3) yes
F4 P1 F5 89.5(3) yes
F4 P1 F6 89.3(3) yes
F5 P1 F6 178.7(3) yes
C2 N1 C3 109.0(5) yes
Fe1 N2 C2 142.1(5) yes
Fe1 N2 C4 112.8(4) yes
C2 N2 C4 104.9(6) yes
Fe1 N3 C5 116.0(4) yes
Fe1 N3 C6 128.1(5) yes
C5 N3 C6 115.9(5) yes
C10 N4 C11 108.9(6) yes
Fe1 N5 C10 142.9(5) yes
Fe1 N5 C12 111.1(4) yes
C10 N5 C12 106.0(5) yes
Fe1 N6 C13 114.9(5) yes
Fe1 N6 C14 128.5(4) yes
C13 N6 C14 116.7(6) yes
C18 N7 C19 109.6(6) yes
Fe1 N8 C18 142.9(6) yes
Fe1 N8 C20 112.6(4) yes
C18 N8 C20 104.5(6) yes
Fe1 N9 C21 113.7(4) yes
Fe1 N9 C22 129.7(5) yes
C21 N9 C22 115.6(6) yes
N1 C2 N2 110.0(5) yes
N1 C2 C1 121.5(5) yes
N2 C2 C1 128.5(6) yes
N1 C3 C4 105.3(6) yes
N2 C4 C3 110.8(5) yes
N2 C4 C5 114.2(6) yes
C3 C4 C5 135.0(7) yes
N3 C5 C4 116.5(6) yes
N3 C6 C7 114.2(6) yes
C6 C7 C8 114.0(6) yes
N4 C10 N5 109.7(6) yes
N4 C10 C9 120.5(6) yes
N5 C10 C9 129.8(5) yes
N4 C11 C12 105.6(6) yes
N5 C12 C11 109.7(6) yes
N5 C12 C13 115.1(5) yes
C11 C12 C13 135.1(7) yes
N6 C13 C12 116.2(6) yes
N6 C14 C15 113.2(5) yes
C14 C15 C16 114.6(6) yes
N7 C18 N8 110.2(6) yes
N7 C18 C17 123.6(6) yes
N8 C18 C17 126.1(8) yes
N7 C19 C20 105.6(7) yes
N8 C20 C19 110.1(6) yes
N8 C20 C21 114.6(7) yes
C19 C20 C21 135.2(7) yes
N9 C21 C20 116.3(7) yes
N9 C22 C23 114.2(5) yes
C22 C23 C24 112.8(6) yes
C2 N1 H1 125.309 no
C3 N1 H1 125.727 no
C10 N4 H2 125.262 no
C11 N4 H2 125.802 no
C18 N7 H3 124.241 no
C19 N7 H3 126.174 no
C2 C1 H4 108.957 no
C2 C1 H5 109.584 no
C2 C1 H6 109.957 no
H4 C1 H5 109.439 no
H4 C1 H6 109.447 no
H5 C1 H6 109.443 no
N1 C3 H7 127.304 no
C4 C3 H7 127.387 no
N3 C5 H8 121.977 no
C4 C5 H8 121.485 no
N3 C6 H9 106.497 no
N3 C6 H10 106.763 no
C7 C6 H9 110.517 no
C7 C6 H10 109.363 no
H9 C6 H10 109.390 no
C6 C7 H11 108.738 no
C6 C7 H12 107.501 no
C8 C7 H11 108.714 no
C8 C7 H12 108.277 no
H11 C7 H12 109.502 no
C7 C8 H13 109.328 no
C7 C8 H14 109.760 no
C7 C8 H15 109.404 no
H13 C8 H14 109.447 no
H13 C8 H15 109.446 no
H14 C8 H15 109.443 no
C10 C9 H16 110.217 no
C10 C9 H17 110.657 no
C10 C9 H18 107.609 no
H16 C9 H17 109.445 no
H16 C9 H18 109.443 no
H17 C9 H18 109.439 no
N4 C11 H19 127.121 no
C12 C11 H19 127.287 no
N6 C13 H20 122.020 no
C12 C13 H20 121.776 no
N6 C14 H21 106.789 no
N6 C14 H22 106.722 no
C15 C14 H21 111.616 no
C15 C14 H22 108.961 no
H21 C14 H22 109.373 no
C14 C15 H23 107.808 no
C14 C15 H24 109.457 no
C16 C15 H23 108.822 no
C16 C15 H24 106.557 no
H23 C15 H24 109.477 no
C15 C16 H25 108.096 no
C15 C16 H26 110.017 no
C15 C16 H27 110.379 no
H25 C16 H26 109.442 no
H25 C16 H27 109.443 no
H26 C16 H27 109.441 no
C18 C17 H28 109.923 no
C18 C17 H29 108.908 no
C18 C17 H30 109.663 no
H28 C17 H29 109.442 no
H28 C17 H30 109.445 no
H29 C17 H30 109.446 no
N7 C19 H31 126.936 no
C20 C19 H31 127.475 no
N9 C21 H32 122.068 no
C20 C21 H32 121.601 no
N9 C22 H33 107.003 no
N9 C22 H34 106.355 no
C23 C22 H33 110.110 no
C23 C22 H34 109.571 no
H33 C22 H34 109.401 no
C22 C23 H35 109.153 no
C22 C23 H36 109.046 no
C24 C23 H35 107.842 no
C24 C23 H36 108.470 no
H35 C23 H36 109.481 no
C23 C24 H37 108.965 no
C23 C24 H38 109.300 no
C23 C24 H39 110.234 no
H37 C24 H38 109.438 no
H37 C24 H39 109.444 no
H38 C24 H39 109.444 no

loop_
_geom_bond_atom_site_label_1
_geom_bond_atom_site_label_2
_geom_bond_distance
_geom_bond_publ_flag
Fe1 N2 1.995(6) yes
Fe1 N3 1.980(5) yes
Fe1 N5 1.972(5) yes
Fe1 N6 1.964(6) yes
Fe1 N8 1.967(6) yes
Fe1 N9 2.013(6) yes
P1 F1 1.602(4) yes
P1 F2 1.603(4) yes
P1 F3 1.594(6) yes
P1 F4 1.601(6) yes
P1 F5 1.617(4) yes
P1 F6 1.585(5) yes
N1 C2 1.346(9) yes
N1 C3 1.357(8) yes
N2 C2 1.324(7) yes
N2 C4 1.384(8) yes
N3 C5 1.285(9) yes
N3 C6 1.497(7) yes
N4 C10 1.366(7) yes
N4 C11 1.372(10) yes
N5 C10 1.332(9) yes
N5 C12 1.399(8) yes
N6 C13 1.295(7) yes
N6 C14 1.475(9) yes
N7 C18 1.365(11) yes
N7 C19 1.358(8) yes
N8 C18 1.355(8) yes
N8 C20 1.409(10) yes
N9 C21 1.313(11) yes
N9 C22 1.484(8) yes
C1 C2 1.504(9) yes
C3 C4 1.338(10) yes
C4 C5 1.427(8) yes
C6 C7 1.566(11) yes
C7 C8 1.508(9) yes
C9 C10 1.449(11) yes
C11 C12 1.364(8) yes
C12 C13 1.434(10) yes
C14 C15 1.526(11) yes
C15 C16 1.581(10) yes
C17 C18 1.482(10) yes
C19 C20 1.381(11) yes
C20 C21 1.443(9) yes
C22 C23 1.526(9) yes
C23 C24 1.554(10) yes
N1 H1 0.930 no
N4 H2 0.930 no
N7 H3 0.930 no
C1 H4 0.960 no
C1 H5 0.960 no
C1 H6 0.960 no
C3 H7 0.930 no
C5 H8 0.930 no
C6 H9 0.970 no
C6 H10 0.970 no
C7 H11 0.970 no
C7 H12 0.970 no
C8 H13 0.960 no
C8 H14 0.960 no
C8 H15 0.960 no
C9 H16 0.960 no
C9 H17 0.960 no
C9 H18 0.960 no
C11 H19 0.930 no
C13 H20 0.930 no
C14 H21 0.970 no
C14 H22 0.970 no
C15 H23 0.970 no
C15 H24 0.970 no
C16 H25 0.960 no
C16 H26 0.960 no
C16 H27 0.960 no
C17 H28 0.960 no
C17 H29 0.960 no
C17 H30 0.960 no
C19 H31 0.930 no
C21 H32 0.930 no
C22 H33 0.970 no
C22 H34 0.970 no
C23 H35 0.970 no
C23 H36 0.970 no
C24 H37 0.960 no
C24 H38 0.960 no
C24 H39 0.960 no

loop_
_geom_contact_atom_site_label_1
_geom_contact_atom_site_label_2
_geom_contact_distance
_geom_contact_publ_flag
_geom_contact_site_symmetry_2
N1 C5 3.561(7) no .
N2 C12 3.550(8) no .
N2 C13 3.495(8) no .
N2 C17 3.217(10) no .
N2 C18 3.432(11) no .
N3 C8 3.137(9) no .
N3 C14 3.116(9) no .
N5 C1 3.214(9) no .
N5 C2 3.378(9) no .
N5 C20 3.394(9) no .
N5 C21 3.263(8) no .
N5 C22 3.498(7) no .
N6 C4 3.486(8) no .
N6 C5 3.474(8) no .
N6 C16 3.217(12) no .
N6 C22 3.135(10) no .
N8 C5 3.550(10) no .
N8 C7 3.521(7) no .
N8 C9 3.207(8) no .
N8 C10 3.327(7) no .
N9 C6 3.378(8) no .
N9 C10 3.581(7) no .
N9 C12 3.337(8) no .
N9 C13 3.390(9) no .
N9 C24 3.126(7) no .
C1 C10 3.384(10) no .
C1 C12 3.547(9) no .
C2 C5 3.463(8) no .
C2 C17 3.553(11) no .
C4 C15 3.512(10) no .
C4 C17 3.504(12) no .
C5 C7 3.359(10) no .
C5 C8 3.423(10) no .
C5 C14 3.510(9) no .
C5 C15 3.532(10) no .
C7 C20 3.548(9) no .
C9 C18 3.479(8) no .
C9 C20 3.432(8) no .
C10 C13 3.506(10) no .
C13 C15 3.185(11) no .
C13 C16 3.280(13) no .
C13 C22 3.407(10) no .
C18 C21 3.522(9) no .
C21 C23 3.372(10) no .
C21 C24 3.453(9) no .
Cl1 N1 3.159(6) no 2_566
Cl1 N4 3.127(6) no .
Cl1 N7 3.090(6) no 2_666
Cl1 C3 3.574(8) no 1_556
F1 C11 3.476(10) no 2_566
F1 C12 3.587(8) no 2_566
F1 C13 3.579(8) no 2_566
F1 C19 3.246(9) no 2_666
F2 C17 3.409(8) no .
F3 C13 3.493(7) no 1_565
F3 C21 3.274(9) no 2_666
F3 C22 3.473(9) no 1_565
F3 C23 3.597(8) no 1_565
F4 C1 3.560(8) no .
F4 C11 3.180(8) no 2_566
F4 C17 3.543(7) no .
F5 C11 3.160(9) no 2_566
F5 C13 3.363(8) no 1_565
F5 C14 3.476(7) no 1_565
F6 C9 3.530(8) no .
F6 C9 3.295(10) no 2_666
F6 C17 3.379(8) no .
F6 C19 3.591(8) no 2_666
N1 Cl1 3.159(6) no 2_566
N4 Cl1 3.127(6) no .
N7 Cl1 3.090(6) no 2_666
C1 F4 3.560(8) no .
C1 C1 3.573(9) no 2_566
C3 Cl1 3.574(8) no 1_554
C9 F6 3.530(8) no .
C9 F6 3.295(10) no 2_666
C11 F1 3.476(10) no 2_566
C11 F4 3.180(8) no 2_566
C11 F5 3.160(9) no 2_566
C12 F1 3.587(8) no 2_566
C13 F1 3.579(8) no 2_566
C13 F3 3.493(7) no 1_545
C13 F5 3.363(8) no 1_545
C14 F5 3.476(7) no 1_545
C16 C21 3.494(10) no 1_455
C17 F2 3.409(8) no .
C17 F4 3.543(7) no .
C17 F6 3.379(8) no .
C19 F1 3.246(9) no 2_666
C19 F6 3.591(8) no 2_666
C21 F3 3.274(9) no 2_666
C21 C16 3.494(10) no 1_655
C22 F3 3.473(9) no 1_545
C23 F3 3.597(8) no 1_545
Fe1 H9 3.1973 no .
Fe1 H12 3.4782 no .
Fe1 H21 3.1024 no .
Fe1 H23 3.5836 no .
Fe1 H34 3.1828 no .
N1 H4 3.0779 no .
N1 H5 2.5396 no .
N1 H6 3.1045 no .
N1 H23 3.5206 no .
N1 H28 3.4524 no .
N2 H1 3.0771 no .
N2 H4 2.8226 no .
N2 H5 3.2840 no .
N2 H6 2.8219 no .
N2 H7 3.1403 no .
N2 H8 3.2208 no .
N2 H23 2.9128 no .
N2 H28 2.8943 no .
N2 H30 2.9580 no .
N3 H11 3.3783 no .
N3 H12 2.7313 no .
N3 H13 3.3892 no .
N3 H14 2.8610 no .
N3 H21 2.6168 no .
N3 H23 3.2287 no .
N3 H30 3.5960 no .
N3 H36 3.5353 no .
N4 H4 3.4673 no .
N4 H6 3.2521 no .
N4 H16 3.0647 no .
N4 H17 2.4974 no .
N4 H18 3.0382 no .
N5 H2 3.0960 no .
N5 H4 3.0264 no .
N5 H6 2.8472 no .
N5 H16 2.7948 no .
N5 H17 3.2657 no .
N5 H18 2.7764 no .
N5 H19 3.1611 no .
N5 H20 3.2507 no .
N5 H34 3.1619 no .
N6 H9 3.5650 no .
N6 H23 2.6156 no .
N6 H24 3.3183 no .
N6 H25 2.9244 no .
N6 H27 3.5766 no .
N6 H34 2.6697 no .
N6 H36 3.1262 no .
N7 H14 3.5778 no .
N7 H16 3.4417 no .
N7 H18 3.2301 no .
N7 H28 3.0967 no .
N7 H29 2.5599 no .
N7 H30 3.1307 no .
N8 H3 3.1158 no .
N8 H12 2.8871 no .
N8 H14 3.1999 no .
N8 H16 2.9967 no .
N8 H18 2.8607 no .
N8 H28 2.7945 no .
N8 H29 3.2754 no .
N8 H30 2.7987 no .
N8 H31 3.1873 no .
N8 H32 3.2602 no .
N9 H9 2.9998 no .
N9 H12 3.0877 no .
N9 H35 3.3405 no .
N9 H36 2.6953 no .
N9 H38 2.9620 no .
N9 H39 3.2605 no .
C1 H1 2.7189 no .
C1 H16 3.4105 no .
C1 H28 3.3536 no .
C2 H7 3.1001 no .
C2 H23 3.4307 no .
C2 H28 2.9191 no .
C2 H30 3.4109 no .
C3 H8 2.8627 no .
C3 H23 3.0562 no .
C3 H30 3.3240 no .
C4 H1 3.0433 no .
C4 H23 2.6128 no .
C4 H28 3.4297 no .
C4 H30 2.8720 no .
C5 H7 2.9236 no .
C5 H9 3.0358 no .
C5 H10 2.3760 no .
C5 H13 3.4168 no .
C5 H14 2.9999 no .
C5 H21 3.1404 no .
C5 H23 2.8183 no .
C5 H30 3.2761 no .
C6 H8 2.4943 no .
C6 H13 2.7382 no .
C6 H14 2.7976 no .
C6 H15 3.3952 no .
C6 H21 2.9649 no .
C6 H36 3.1519 no .
C6 H38 2.9235 no .
C7 H8 3.4391 no .
C7 H38 2.9128 no .
C8 H8 3.3189 no .
C8 H9 3.4023 no .
C8 H10 2.7596 no .
C9 H2 2.6841 no .
C9 H4 3.1074 no .
C10 H4 2.8890 no .
C10 H6 3.0871 no .
C10 H19 3.1280 no .
C11 H6 3.1079 no .
C11 H20 2.8958 no .
C12 H2 3.0809 no .
C12 H6 2.8354 no .
C12 H34 2.9209 no .
C13 H6 3.4101 no .
C13 H19 2.9566 no .
C13 H21 3.0885 no .
C13 H22 2.4232 no .
C13 H23 3.4264 no .
C13 H25 2.7216 no .
C13 H27 3.4855 no .
C13 H34 2.6447 no .
C14 H9 3.4152 no .
C14 H20 2.5076 no .
C14 H25 2.7938 no .
C14 H26 3.4238 no .
C14 H27 2.8283 no .
C14 H34 3.4395 no .
C14 H36 2.9707 no .
C15 H20 3.1994 no .
C16 H20 2.9661 no .
C16 H21 3.4460 no .
C16 H22 2.7111 no .
C17 H3 2.7485 no .
C17 H14 3.3583 no .
C17 H16 3.3338 no .
C18 H12 3.5003 no .
C18 H14 3.0470 no .
C18 H16 2.9716 no .
C18 H18 3.1818 no .
C18 H31 3.1231 no .
C19 H12 3.2954 no .
C19 H18 2.9730 no .
C19 H32 2.9160 no .
C20 H3 3.0852 no .
C20 H12 2.6570 no .
C20 H16 3.5313 no .
C20 H18 2.7285 no .
C21 H12 2.8553 no .
C21 H18 3.2573 no .
C21 H31 2.9845 no .
C21 H33 2.3686 no .
C21 H34 3.0326 no .
C21 H38 3.1879 no .
C21 H39 3.2883 no .
C22 H9 3.4350 no .
C22 H32 2.5091 no .
C22 H37 3.3618 no .
C22 H38 2.8753 no .
C22 H39 2.6656 no .
C23 H9 2.8421 no .
C23 H21 3.3140 no .
C23 H32 3.4496 no .
C24 H9 2.8694 no .
C24 H12 3.5847 no .
C24 H32 3.3183 no .
C24 H33 2.7289 no .
C24 H34 3.3940 no .
H1 H4 3.3448 no .
H1 H5 2.4241 no .
H1 H6 3.3792 no .
H1 H7 2.4640 no .
H2 H16 3.3435 no .
H2 H17 2.3838 no .
H2 H18 3.3139 no .
H2 H19 2.4779 no .
H3 H28 3.3669 no .
H3 H29 2.4549 no .
H3 H30 3.4140 no .
H3 H31 2.4657 no .
H4 H16 2.5367 no .
H4 H17 3.5410 no .
H4 H28 2.8356 no .
H7 H8 2.9394 no .
H7 H23 3.4637 no .
H8 H9 3.2583 no .
H8 H10 2.1503 no .
H8 H13 3.0536 no .
H8 H14 3.0392 no .
H8 H21 3.5430 no .
H8 H23 3.2139 no .
H9 H11 2.3769 no .
H9 H12 2.3958 no .
H9 H21 2.5527 no .
H9 H36 2.2269 no .
H9 H37 3.2723 no .
H9 H38 2.2211 no .
H10 H11 2.4082 no .
H10 H12 2.8520 no .
H10 H13 2.5689 no .
H10 H14 3.0697 no .
H10 H21 3.1340 no .
H10 H38 3.5842 no .
H11 H13 2.3527 no .
H11 H14 2.8125 no .
H11 H15 2.2962 no .
H11 H38 2.6890 no .
H12 H13 2.8054 no .
H12 H14 2.3012 no .
H12 H15 2.3425 no .
H12 H32 3.3370 no .
H12 H38 2.6905 no .
H14 H30 2.8207 no .
H16 H28 2.8048 no .
H18 H31 3.4376 no .
H19 H20 2.9766 no .
H20 H21 3.3524 no .
H20 H22 2.2486 no .
H20 H25 2.4562 no .
H20 H27 2.9421 no .
H20 H34 3.0350 no .
H21 H23 2.4247 no .
H21 H24 2.3263 no .
H21 H34 3.5180 no .
H21 H36 2.4145 no .
H22 H23 2.8147 no .
H22 H24 2.4231 no .
H22 H25 2.9316 no .
H22 H26 3.5988 no .
H22 H27 2.5845 no .
H22 H34 3.3072 no .
H22 H36 2.9558 no .
H23 H25 2.3821 no .
H23 H26 2.3931 no .
H23 H27 2.8760 no .
H24 H25 2.8357 no .
H24 H26 2.3688 no .
H24 H27 2.3817 no .
H31 H32 3.0030 no .
H32 H33 2.1551 no .
H32 H34 3.2678 no .
H32 H38 3.2082 no .
H32 H39 2.9013 no .
H33 H35 2.3886 no .
H33 H36 2.8412 no .
H33 H37 3.5303 no .
H33 H38 3.1626 no .
H33 H39 2.4778 no .
H34 H35 2.3309 no .
H34 H36 2.3755 no .
H34 H39 3.5578 no .
H35 H37 2.2671 no .
H35 H38 2.8244 no .
H35 H39 2.4591 no .
H36 H37 2.4419 no .
H36 H38 2.2860 no .
H36 H39 2.8406 no .
Cl1 H1 2.2318 no 2_566
Cl1 H2 2.2150 no .
Cl1 H3 2.1929 no 2_666
Cl1 H5 3.5200 no 2_566
Cl1 H7 2.7591 no 1_556
Cl1 H15 3.0726 no 1_456
Cl1 H17 3.0480 no .
Cl1 H35 3.2809 no 2_656
Cl1 H37 2.9591 no 2_656
P1 H19 3.3842 no 2_566
P1 H22 3.4705 no 1_565
P1 H28 3.5479 no .
F1 H6 2.8300 no 2_566
F1 H19 3.2459 no 2_566
F1 H20 3.3486 no 2_566
F1 H25 2.7293 no 2_566
F1 H31 2.5667 no 2_666
F1 H32 3.1994 no 2_666
F2 H8 2.7938 no 2_665
F2 H10 2.8991 no 2_665
F2 H13 2.9070 no 2_665
F2 H22 2.7694 no 1_565
F2 H28 3.1672 no .
F2 H29 2.7741 no .
F2 H35 3.1568 no 1_565
F2 H36 3.4363 no 1_565
F3 H18 3.3270 no 2_666
F3 H20 3.0650 no 1_565
F3 H22 3.3178 no 1_565
F3 H32 2.7533 no 2_666
F3 H33 3.5750 no 2_666
F3 H34 2.7209 no 1_565
F3 H35 3.0675 no 1_565
F4 H4 2.9676 no .
F4 H5 3.4219 no .
F4 H6 3.3176 no 2_566
F4 H13 2.7736 no 2_665
F4 H19 2.8020 no 2_566
F4 H28 2.7492 no .
F4 H29 3.5090 no .
F5 H19 2.3855 no 2_566
F5 H20 2.5446 no 1_565
F5 H20 3.5630 no 2_566
F5 H22 2.5730 no 1_565
F5 H27 2.9843 no 1_565
F6 H16 2.7312 no .
F6 H17 3.5868 no .
F6 H17 3.1740 no 2_666
F6 H18 2.5689 no 2_666
F6 H28 2.9048 no .
F6 H29 3.1277 no .
F6 H31 3.3499 no 2_666
N1 H14 3.4590 no 2_665
N1 H15 3.1550 no 2_665
N4 H5 3.2381 no 2_566
N4 H33 3.5109 no 2_656
N4 H35 3.1190 no 2_656
N4 H39 3.2302 no 2_656
N7 H7 3.3237 no 2_665
N7 H17 2.9588 no 2_666
C1 H4 3.2231 no 2_566
C1 H5 3.3239 no 2_566
C1 H6 3.5997 no 2_566
C3 H14 3.2768 no 2_665
C3 H15 3.4259 no 2_665
C3 H29 3.3664 no 2_665
C3 H30 3.5945 no 2_665
C4 H29 3.4074 no 2_665
C4 H30 3.5876 no 2_665
C5 H29 3.0639 no 2_665
C5 H30 3.4966 no 2_665
C6 H21 3.3182 no 2_655
C6 H22 3.3759 no 2_655
C6 H24 2.8885 no 2_655
C7 H24 3.4044 no 2_655
C7 H26 3.3651 no 1_655
C8 H1 3.4103 no 2_665
C9 H3 3.4397 no 2_666
C10 H5 3.5867 no 2_566
C11 H33 3.1644 no 2_656
C11 H39 2.9551 no 2_656
C12 H33 3.4318 no 2_656
C14 H9 3.4347 no 2_655
C14 H10 2.9044 no 2_655
C15 H9 3.2288 no 2_655
C15 H10 3.2593 no 2_655
C15 H37 3.5161 no 2_655
C16 H12 3.5522 no 1_455
C16 H31 3.2362 no 1_455
C16 H32 2.9673 no 1_455
C16 H39 3.4115 no 1_455
C17 H7 3.4211 no 2_665
C17 H8 3.1998 no 2_665
C17 H13 3.4968 no 2_665
C17 H14 3.5258 no 2_665
C18 H7 3.5685 no 2_665
C19 H17 3.4246 no 2_666
C19 H25 3.3474 no 1_655
C19 H26 3.1248 no 1_655
C20 H26 3.0969 no 1_655
C21 H25 3.4822 no 1_655
C21 H26 2.9708 no 1_655
C21 H27 3.4851 no 1_655
C22 H33 3.4344 no 2_656
C23 H2 3.5565 no 2_656
C24 H2 3.4031 no 2_656
C24 H11 3.3207 no 2_755
C24 H19 3.4148 no 2_656
C24 H24 3.1392 no 2_655
C24 H27 3.3516 no 1_655
H1 Cl1 2.2318 no 2_566
H1 C8 3.4103 no 2_665
H1 H2 3.2298 no 2_566
H1 H3 3.2301 no 1_455
H1 H13 3.4707 no 2_665
H1 H14 3.4928 no 2_665
H1 H15 2.7683 no 2_665
H1 H31 3.4687 no 1_455
H2 Cl1 2.2150 no .
H2 C23 3.5565 no 2_656
H2 C24 3.4031 no 2_656
H2 H1 3.2298 no 2_566
H2 H3 3.4871 no 2_666
H2 H5 2.9509 no 2_566
H2 H35 2.9002 no 2_656
H2 H37 3.1728 no 2_656
H2 H39 3.0690 no 2_656
H3 Cl1 2.1929 no 2_666
H3 C9 3.4397 no 2_666
H3 H1 3.2301 no 1_655
H3 H2 3.4871 no 2_666
H3 H7 2.9205 no 2_665
H3 H17 2.4906 no 2_666
H4 F4 2.9676 no .
H4 C1 3.2231 no 2_566
H4 H4 3.1389 no 2_566
H4 H5 2.8383 no 2_566
H4 H6 3.1568 no 2_566
H5 Cl1 3.5200 no 2_566
H5 F4 3.4219 no .
H5 N4 3.2381 no 2_566
H5 C1 3.3239 no 2_566
H5 C10 3.5867 no 2_566
H5 H2 2.9509 no 2_566
H5 H4 2.8383 no 2_566
H5 H5 3.3425 no 2_566
H5 H6 3.2596 no 2_566
H5 H16 3.4903 no 2_566
H5 H17 3.2526 no 2_566
H5 H31 3.3492 no 1_455
H6 F1 2.8300 no 2_566
H6 F4 3.3176 no 2_566
H6 C1 3.5997 no 2_566
H6 H4 3.1568 no 2_566
H6 H5 3.2596 no 2_566
H6 H31 3.3306 no 1_455
H7 Cl1 2.7591 no 1_554
H7 N7 3.3237 no 2_665
H7 C17 3.4211 no 2_665
H7 C18 3.5685 no 2_665
H7 H3 2.9205 no 2_665
H7 H14 3.1702 no 2_665
H7 H15 3.3169 no 2_665
H7 H29 2.9034 no 2_665
H7 H30 3.3715 no 2_665
H8 F2 2.7938 no 2_665
H8 C17 3.1998 no 2_665
H8 H29 2.4257 no 2_665
H8 H30 3.1989 no 2_665
H9 C14 3.4347 no 2_655
H9 C15 3.2288 no 2_655
H9 H21 3.0860 no 2_655
H9 H22 3.4700 no 2_655
H9 H24 2.3867 no 2_655
H10 F2 2.8991 no 2_665
H10 C14 2.9044 no 2_655
H10 C15 3.2593 no 2_655
H10 H21 2.6758 no 2_655
H10 H22 2.5401 no 2_655
H10 H24 2.7259 no 2_655
H11 C24 3.3207 no 2_755
H11 H24 2.9006 no 2_655
H11 H26 3.2899 no 1_655
H11 H27 3.2491 no 2_655
H11 H37 2.9808 no 2_755
H11 H38 3.2357 no 2_755
H11 H39 3.1923 no 2_755
H12 C16 3.5522 no 1_655
H12 H26 2.6104 no 1_655
H13 F2 2.9070 no 2_665
H13 F4 2.7736 no 2_665
H13 C17 3.4968 no 2_665
H13 H1 3.4707 no 2_665
H13 H28 3.1559 no 2_665
H13 H29 3.3754 no 2_665
H13 H30 3.3841 no 2_665
H14 N1 3.4590 no 2_665
H14 C3 3.2768 no 2_665
H14 C17 3.5258 no 2_665
H14 H1 3.4928 no 2_665
H14 H7 3.1702 no 2_665
H14 H28 3.4957 no 2_665
H14 H29 3.5320 no 2_665
H14 H30 3.0020 no 2_665
H15 Cl1 3.0726 no 1_654
H15 N1 3.1550 no 2_665
H15 C3 3.4259 no 2_665
H15 H1 2.7683 no 2_665
H15 H7 3.3169 no 2_665
H15 H37 3.1589 no 2_755
H16 F6 2.7312 no .
H16 H5 3.4903 no 2_566
H17 Cl1 3.0480 no .
H17 F6 3.5868 no .
H17 F6 3.1740 no 2_666
H17 N7 2.9588 no 2_666
H17 C19 3.4246 no 2_666
H17 H3 2.4906 no 2_666
H17 H5 3.2526 no 2_566
H17 H31 3.4287 no 2_666
H18 F3 3.3270 no 2_666
H18 F6 2.5689 no 2_666
H19 P1 3.3842 no 2_566
H19 F1 3.2459 no 2_566
H19 F4 2.8020 no 2_566
H19 F5 2.3855 no 2_566
H19 C24 3.4148 no 2_656
H19 H27 3.2120 no 2_556
H19 H33 3.2613 no 2_656
H19 H39 2.5301 no 2_656
H20 F1 3.3486 no 2_566
H20 F3 3.0650 no 1_545
H20 F5 2.5446 no 1_545
H20 F5 3.5630 no 2_566
H21 C6 3.3182 no 2_655
H21 H9 3.0860 no 2_655
H21 H10 2.6758 no 2_655
H21 H21 3.3121 no 2_655
H22 P1 3.4705 no 1_545
H22 F2 2.7694 no 1_545
H22 F3 3.3178 no 1_545
H22 F5 2.5730 no 1_545
H22 C6 3.3759 no 2_655
H22 H9 3.4700 no 2_655
H22 H10 2.5401 no 2_655
H23 H37 3.3974 no 2_655
H24 C6 2.8885 no 2_655
H24 C7 3.4044 no 2_655
H24 C24 3.1392 no 2_655
H24 H9 2.3867 no 2_655
H24 H10 2.7259 no 2_655
H24 H11 2.9006 no 2_655
H24 H36 3.2229 no 2_655
H24 H37 2.8091 no 2_655
H24 H38 2.7198 no 2_655
H25 F1 2.7293 no 2_566
H25 C19 3.3474 no 1_455
H25 C21 3.4822 no 1_455
H25 H31 2.7164 no 1_455
H25 H32 2.8795 no 1_455
H26 C7 3.3651 no 1_455
H26 C19 3.1248 no 1_455
H26 C20 3.0969 no 1_455
H26 C21 2.9708 no 1_455
H26 H11 3.2899 no 1_455
H26 H12 2.6104 no 1_455
H26 H31 2.8771 no 1_455
H26 H32 2.6828 no 1_455
H26 H38 3.1514 no 1_455
H26 H39 3.3267 no 1_455
H27 F5 2.9843 no 1_545
H27 C21 3.4851 no 1_455
H27 C24 3.3516 no 1_455
H27 H11 3.2491 no 2_655
H27 H19 3.2120 no 2_556
H27 H32 2.8333 no 1_455
H27 H38 3.1978 no 1_455
H27 H39 2.6550 no 1_455
H28 P1 3.5479 no .
H28 F2 3.1672 no .
H28 F4 2.7492 no .
H28 F6 2.9048 no .
H28 H13 3.1559 no 2_665
H28 H14 3.4957 no 2_665
H29 F2 2.7741 no .
H29 F4 3.5090 no .
H29 F6 3.1277 no .
H29 C3 3.3664 no 2_665
H29 C4 3.4074 no 2_665
H29 C5 3.0639 no 2_665
H29 H7 2.9034 no 2_665
H29 H8 2.4257 no 2_665
H29 H13 3.3754 no 2_665
H29 H14 3.5320 no 2_665
H30 C3 3.5945 no 2_665
H30 C4 3.5876 no 2_665
H30 C5 3.4966 no 2_665
H30 H7 3.3715 no 2_665
H30 H8 3.1989 no 2_665
H30 H13 3.3841 no 2_665
H30 H14 3.0020 no 2_665
H30 H30 2.7774 no 2_665
H31 F1 2.5667 no 2_666
H31 F6 3.3499 no 2_666
H31 C16 3.2362 no 1_655
H31 H1 3.4687 no 1_655
H31 H5 3.3492 no 1_655
H31 H6 3.3306 no 1_655
H31 H17 3.4287 no 2_666
H31 H25 2.7164 no 1_655
H31 H26 2.8771 no 1_655
H32 F1 3.1994 no 2_666
H32 F3 2.7533 no 2_666
H32 C16 2.9673 no 1_655
H32 H25 2.8795 no 1_655
H32 H26 2.6828 no 1_655
H32 H27 2.8333 no 1_655
H33 F3 3.5750 no 2_666
H33 N4 3.5109 no 2_656
H33 C11 3.1644 no 2_656
H33 C12 3.4318 no 2_656
H33 C22 3.4344 no 2_656
H33 H19 3.2613 no 2_656
H33 H33 3.0916 no 2_656
H33 H34 2.9050 no 2_656
H34 F3 2.7209 no 1_545
H34 H33 2.9050 no 2_656
H34 H34 3.5121 no 2_656
H35 Cl1 3.2809 no 2_656
H35 F2 3.1568 no 1_545
H35 F3 3.0675 no 1_545
H35 N4 3.1190 no 2_656
H35 H2 2.9002 no 2_656
H36 F2 3.4363 no 1_545
H36 H24 3.2229 no 2_655
H37 Cl1 2.9591 no 2_656
H37 C15 3.5161 no 2_655
H37 H2 3.1728 no 2_656
H37 H11 2.9808 no 2_755
H37 H15 3.1589 no 2_755
H37 H23 3.3974 no 2_655
H37 H24 2.8091 no 2_655
H38 H11 3.2357 no 2_755
H38 H24 2.7198 no 2_655
H38 H26 3.1514 no 1_655
H38 H27 3.1978 no 1_655
H39 N4 3.2302 no 2_656
H39 C11 2.9551 no 2_656
H39 C16 3.4115 no 1_655
H39 H2 3.0690 no 2_656
H39 H11 3.1923 no 2_755
H39 H19 2.5301 no 2_656
H39 H26 3.3267 no 1_655
H39 H27 2.6550 no 1_655

loop_
_geom_hbond_atom_site_label_D
_geom_hbond_atom_site_label_H
_geom_hbond_atom_site_label_A
_geom_hbond_site_symmetry_A
_geom_hbond_distance_DA
_geom_hbond_distance_DH
_geom_hbond_distance_HA
_geom_hbond_angle_DHA
_geom_hbond_publ_flag
N1 H1 Cl1 2_566 3.159(6) 0.930 2.232 174.3 no
N4 H2 Cl1 . 3.127(6) 0.930 2.215 166.6 no
N7 H3 Cl1 2_666 3.090(6) 0.930 2.193 161.7 no

loop_
_geom_torsion_atom_site_label_1
_geom_torsion_atom_site_label_2
_geom_torsion_atom_site_label_3
_geom_torsion_atom_site_label_4
_geom_torsion
_geom_torsion_publ_flag
N2 Fe1 N3 C5 -2.7(4) no
N2 Fe1 N3 C6 175.1(5) no
N3 Fe1 N2 C2 175.5(7) no
N3 Fe1 N2 C4 1.9(4) no
N2 Fe1 N5 C10 -87.3(6) no
N2 Fe1 N5 C12 91.3(4) no
N5 Fe1 N2 C2 -0.8(7) no
N5 Fe1 N2 C4 -174.4(4) no
N2 Fe1 N6 C13 -95.4(4) no
N2 Fe1 N6 C14 83.5(4) no
N6 Fe1 N2 C2 82.0(7) no
N6 Fe1 N2 C4 -91.6(4) no
N2 Fe1 N8 C18 -4.8(5) no
N2 Fe1 N8 C20 175.8(3) no
N8 Fe1 N2 C2 -93.4(7) no
N8 Fe1 N2 C4 93.0(4) no
N3 Fe1 N6 C13 -175.9(4) no
N3 Fe1 N6 C14 2.9(4) no
N6 Fe1 N3 C5 87.4(4) no
N6 Fe1 N3 C6 -94.8(5) no
N3 Fe1 N8 C18 75.9(5) no
N3 Fe1 N8 C20 -103.5(3) no
N8 Fe1 N3 C5 -97.5(4) no
N8 Fe1 N3 C6 80.3(5) no
N3 Fe1 N9 C21 96.6(4) no
N3 Fe1 N9 C22 -95.4(4) no
N9 Fe1 N3 C5 -180.0(4) no
N9 Fe1 N3 C6 -2.1(5) no
N5 Fe1 N6 C13 -1.5(4) no
N5 Fe1 N6 C14 177.4(4) no
N6 Fe1 N5 C10 -177.5(6) no
N6 Fe1 N5 C12 1.1(3) no
N5 Fe1 N8 C18 -98.9(5) no
N5 Fe1 N8 C20 81.7(3) no
N8 Fe1 N5 C10 7.9(6) no
N8 Fe1 N5 C12 -173.5(3) no
N5 Fe1 N9 C21 -86.9(3) no
N5 Fe1 N9 C22 81.1(4) no
N9 Fe1 N5 C10 89.9(6) no
N9 Fe1 N5 C12 -91.5(4) no
N6 Fe1 N9 C21 -169.4(3) no
N6 Fe1 N9 C22 -1.4(4) no
N9 Fe1 N6 C13 83.2(4) no
N9 Fe1 N6 C14 -98.0(4) no
N8 Fe1 N9 C21 6.1(3) no
N8 Fe1 N9 C22 174.1(4) no
N9 Fe1 N8 C18 176.5(5) no
N9 Fe1 N8 C20 -2.9(3) no
C2 N1 C3 C4 -0.7(8) no
C3 N1 C2 N2 0.7(8) no
C3 N1 C2 C1 -179.4(6) no
Fe1 N2 C2 N1 -174.3(6) no
Fe1 N2 C2 C1 5.8(13) no
Fe1 N2 C4 C3 175.9(4) no
Fe1 N2 C4 C5 -1.0(7) no
C2 N2 C4 C3 -0.0(8) no
C2 N2 C4 C5 -176.9(6) no
C4 N2 C2 N1 -0.4(7) no
C4 N2 C2 C1 179.7(6) no
Fe1 N3 C5 C4 3.0(8) no
Fe1 N3 C6 C7 -77.0(6) no
C5 N3 C6 C7 100.8(7) no
C6 N3 C5 C4 -175.2(5) no
C10 N4 C11 C12 1.1(7) no
C11 N4 C10 N5 -1.3(7) no
C11 N4 C10 C9 177.2(5) no
Fe1 N5 C10 N4 179.5(5) no
Fe1 N5 C10 C9 1.2(11) no
Fe1 N5 C12 C11 -179.3(3) no
Fe1 N5 C12 C13 -0.6(6) no
C10 N5 C12 C11 -0.2(6) no
C10 N5 C12 C13 178.5(5) no
C12 N5 C10 N4 0.9(6) no
C12 N5 C10 C9 -177.4(6) no
Fe1 N6 C13 C12 1.5(7) no
Fe1 N6 C14 C15 -92.8(6) no
C13 N6 C14 C15 86.0(6) no
C14 N6 C13 C12 -177.4(5) no
C18 N7 C19 C20 0.6(6) no
C19 N7 C18 N8 1.4(6) no
C19 N7 C18 C17 177.6(5) no
Fe1 N8 C18 N7 177.8(4) no
Fe1 N8 C18 C17 1.7(10) no
Fe1 N8 C20 C19 -177.2(3) no
Fe1 N8 C20 C21 -0.4(6) no
C18 N8 C20 C19 3.2(6) no
C18 N8 C20 C21 180.0(4) no
C20 N8 C18 N7 -2.8(6) no
C20 N8 C18 C17 -178.9(5) no
Fe1 N9 C21 C20 -8.1(6) no
Fe1 N9 C22 C23 87.1(6) no
C21 N9 C22 C23 -105.1(6) no
C22 N9 C21 C20 -177.8(4) no
N1 C3 C4 N2 0.4(8) no
N1 C3 C4 C5 176.4(7) no
N2 C4 C5 N3 -1.3(9) no
C3 C4 C5 N3 -177.2(8) no
N3 C6 C7 C8 -62.7(7) no
N4 C11 C12 N5 -0.6(7) no
N4 C11 C12 C13 -178.9(6) no
N5 C12 C13 N6 -0.6(8) no
C11 C12 C13 N6 177.6(7) no
N6 C14 C15 C16 -71.9(7) no
N7 C19 C20 N8 -2.4(6) no
N7 C19 C20 C21 -178.2(6) no
N8 C20 C21 N9 5.7(7) no
C19 C20 C21 N9 -178.6(6) no
N9 C22 C23 C24 65.5(7) no
